data_7056769
loop_
_publ_author_name
'Kalaiarasi, G.'
'Rajkumar, S. Rex Jeya'
'Dharani, S.'
'Fronczek, Frank R.'
'Muthukumar Nadar, M. S. A.'
'Prabhakaran, R.'

_publ_section_title
;
 Cyclometallated ruthenium(ii) complexes with 3-acetyl-2[H]-chromene-2-one
 derived CNS chelating ligand systems: synthesis, X-ray characterization
 and biological evaluation
;
_journal_issue 1
_journal_name_full 'New Journal of Chemistry'
_journal_page_first 336
_journal_paper_doi 10.1039/C7NJ02877F
_journal_volume 42
_journal_year 2018
_chemical_formula_moiety 'C14 H15 N3 O2 S'
_chemical_formula_sum 'C14 H15 N3 O2 S'
_chemical_formula_weight 289.35
_space_group_crystal_system monoclinic
_space_group_IT_number 15
_space_group_name_Hall '-C 2yc'
_space_group_name_H-M_alt 'C 1 2/c 1'
_symmetry_space_group_name_Hall '-C 2yc'
_symmetry_space_group_name_H-M 'C 1 2/c 1'
_atom_sites_solution_hydrogens mixed
_audit_creation_method SHELXL-2014/7
_audit_update_record
;
2017-07-28 deposited with the CCDC.
2017-11-14 downloaded from the CCDC.
;
_cell_angle_alpha 90
_cell_angle_beta 106.004(3)
_cell_angle_gamma 90
_cell_formula_units_Z 8
_cell_length_a 17.2211(8)
_cell_length_b 8.0419(4)
_cell_length_c 20.7942(10)
_cell_measurement_reflns_used 8185
_cell_measurement_temperature 90.0(5)
_cell_measurement_theta_max 36.31
_cell_measurement_theta_min 2.88
_cell_volume 2768.2(2)
_computing_cell_refinement 'Bruker SAINT'
_computing_data_collection 'Bruker APEX3'
_computing_data_reduction 'Bruker SAINT'
_computing_structure_refinement 'SHELXL-2014/7 (Sheldrick, 2014)'
_computing_structure_solution 'SHELXS-97 (Sheldrick, 2008)'
_diffrn_ambient_temperature 90.0(5)
_diffrn_measured_fraction_theta_full 0.988
_diffrn_measured_fraction_theta_max 0.994
_diffrn_measurement_device_type 'Bruker Kappa APEX-II DUO'
_diffrn_measurement_method '\f and \w scans'
_diffrn_radiation_monochromator 'TRIUMPH curved graphite'
_diffrn_radiation_source 'fine-focus sealed tube'
_diffrn_radiation_type MoK\a
_diffrn_radiation_wavelength 0.71073
_diffrn_reflns_av_R_equivalents 0.0261
_diffrn_reflns_av_unetI/netI 0.0293
_diffrn_reflns_Laue_measured_fraction_full 0.988
_diffrn_reflns_Laue_measured_fraction_max 0.994
_diffrn_reflns_limit_h_max 28
_diffrn_reflns_limit_h_min -28
_diffrn_reflns_limit_k_max 12
_diffrn_reflns_limit_k_min -13
_diffrn_reflns_limit_l_max 34
_diffrn_reflns_limit_l_min -33
_diffrn_reflns_number 19810
_diffrn_reflns_point_group_measured_fraction_full 0.988
_diffrn_reflns_point_group_measured_fraction_max 0.994
_diffrn_reflns_theta_full 25.000
_diffrn_reflns_theta_max 36.365
_diffrn_reflns_theta_min 2.877
_exptl_absorpt_coefficient_mu 0.239
_exptl_absorpt_correction_T_max 0.952
_exptl_absorpt_correction_T_min 0.890
_exptl_absorpt_correction_type multi-scan
_exptl_absorpt_process_details 'SADABS (Sheldrick, 2004)'
_exptl_crystal_colour colourless
_exptl_crystal_density_diffrn 1.389
_exptl_crystal_description prism
_exptl_crystal_F_000 1216
_exptl_crystal_size_max 0.400
_exptl_crystal_size_mid 0.270
_exptl_crystal_size_min 0.210
_refine_diff_density_max 0.614
_refine_diff_density_min -0.269
_refine_diff_density_rms 0.065
_refine_ls_extinction_method none
_refine_ls_goodness_of_fit_ref 1.045
_refine_ls_hydrogen_treatment mixed
_refine_ls_matrix_type full
_refine_ls_number_parameters 189
_refine_ls_number_reflns 6705
_refine_ls_number_restraints 0
_refine_ls_restrained_S_all 1.045
_refine_ls_R_factor_all 0.0472
_refine_ls_R_factor_gt 0.0370
_refine_ls_shift/su_max 0.002
_refine_ls_shift/su_mean 0.000
_refine_ls_structure_factor_coef Fsqd
_refine_ls_weighting_details 'w=1/[\s^2^(Fo^2^)+(0.0548P)^2^+1.2761P] where P=(Fo^2^+2Fc^2^)/3'
_refine_ls_weighting_scheme calc
_refine_ls_wR_factor_gt 0.0988
_refine_ls_wR_factor_ref 0.1055
_reflns_Friedel_coverage 0.000
_reflns_number_gt 5570
_reflns_number_total 6705
_reflns_threshold_expression 'I > 2\s(I)'
_cod_data_source_file c7nj02877f2.cif
_cod_data_source_block A4
_cod_depositor_comments 'Adding full bibliography for 7056768--7056773.cif.'
_cod_database_code 7056769
_shelx_shelxl_version_number 2014/7
_shelx_space_group_comment
;
The symmetry employed for this shelxl refinement is uniquely defined
by the following loop, which should always be used as a source of
symmetry information in preference to the above space-group names.
They are only intended as comments.
;
_shelx_estimated_absorpt_t_min 0.911
_shelx_estimated_absorpt_t_max 0.952

loop_
_space_group_symop_operation_xyz
'x, y, z'
'-x, y, -z+1/2'
'x+1/2, y+1/2, z'
'-x+1/2, y+1/2, -z+1/2'
'-x, -y, -z'
'x, -y, z-1/2'
'-x+1/2, -y+1/2, -z'
'x+1/2, -y+1/2, z-1/2'

loop_
_atom_site_label
_atom_site_type_symbol
_atom_site_fract_x
_atom_site_fract_y
_atom_site_fract_z
_atom_site_U_iso_or_equiv
_atom_site_adp_type
_atom_site_occupancy
_atom_site_site_symmetry_order
_atom_site_calc_flag
_atom_site_refinement_flags_posn
_atom_site_refinement_flags_adp
S1 S 0.58229(2) 0.93252(3) 0.19724(2) 0.01699(5) Uani 1 1 d . .
O1 O 0.74535(4) 0.46162(8) 0.58343(3) 0.01432(10) Uani 1 1 d . .
O2 O 0.63899(4) 0.62497(10) 0.55807(3) 0.02304(14) Uani 1 1 d . .
N1 N 0.66466(4) 0.71460(8) 0.37011(3) 0.01298(11) Uani 1 1 d . .
N2 N 0.61215(4) 0.78752(9) 0.31589(3) 0.01377(11) Uani 1 1 d . .
H2N H 0.5595(8) 0.8098(16) 0.3130(7) 0.017 Uiso 1 1 d . U
N3 N 0.72416(4) 0.85285(9) 0.28137(3) 0.01464(12) Uani 1 1 d . .
H3N H 0.7512(8) 0.8206(17) 0.3187(7) 0.018 Uiso 1 1 d . U
C1 C 0.68986(5) 0.55594(10) 0.53764(4) 0.01362(12) Uani 1 1 d . .
C2 C 0.69876(4) 0.56434(9) 0.46960(4) 0.01230(12) Uani 1 1 d . .
C3 C 0.76568(5) 0.49781(10) 0.45701(4) 0.01428(13) Uani 1 1 d . .
H3 H 0.7716 0.5039 0.4130 0.017 Uiso 1 1 calc R U
C4 C 0.82739(5) 0.41904(10) 0.50826(4) 0.01382(13) Uani 1 1 d . .
C5 C 0.90004(5) 0.35889(12) 0.49863(5) 0.02055(16) Uani 1 1 d . .
H5 H 0.9095 0.3668 0.4558 0.025 Uiso 1 1 calc R U
C6 C 0.95773(5) 0.28817(13) 0.55138(5) 0.02262(17) Uani 1 1 d . .
H6 H 1.0070 0.2485 0.5450 0.027 Uiso 1 1 calc R U
C7 C 0.94328(5) 0.27528(11) 0.61405(5) 0.01926(15) Uani 1 1 d . .
H7 H 0.9832 0.2267 0.6501 0.023 Uiso 1 1 calc R U
C8 C 0.87198(5) 0.33186(10) 0.62486(4) 0.01611(13) Uani 1 1 d . .
H8 H 0.8624 0.3220 0.6675 0.019 Uiso 1 1 calc R U
C9 C 0.81482(4) 0.40362(9) 0.57133(4) 0.01237(12) Uani 1 1 d . .
C10 C 0.63680(4) 0.65179(10) 0.41657(4) 0.01239(12) Uani 1 1 d . .
C11 C 0.54983(5) 0.65795(12) 0.41637(4) 0.01879(15) Uani 1 1 d . .
H11A H 0.5362 0.7708 0.4273 0.028 Uiso 1 1 calc R U
H11B H 0.5407 0.5799 0.4497 0.028 Uiso 1 1 calc R U
H11C H 0.5157 0.6271 0.3720 0.028 Uiso 1 1 calc R U
C12 C 0.64414(5) 0.85464(9) 0.26804(4) 0.01296(12) Uani 1 1 d . .
C13 C 0.76818(5) 0.91257(11) 0.23542(4) 0.01755(14) Uani 1 1 d . .
H13A H 0.7488 1.0250 0.2192 0.021 Uiso 1 1 calc R U
H13B H 0.7584 0.8374 0.1963 0.021 Uiso 1 1 calc R U
C14 C 0.85772(5) 0.91875(12) 0.27074(5) 0.02066(16) Uani 1 1 d . .
H14A H 0.8674 0.9970 0.3082 0.031 Uiso 1 1 calc R U
H14B H 0.8873 0.9555 0.2392 0.031 Uiso 1 1 calc R U
H14C H 0.8764 0.8078 0.2876 0.031 Uiso 1 1 calc R U

loop_
_atom_site_aniso_label
_atom_site_aniso_U_11
_atom_site_aniso_U_22
_atom_site_aniso_U_33
_atom_site_aniso_U_23
_atom_site_aniso_U_13
_atom_site_aniso_U_12
S1 0.01525(9) 0.02055(10) 0.01189(9) 0.00385(6) -0.00174(6) -0.00092(7)
O1 0.0127(2) 0.0190(2) 0.0115(2) 0.00275(19) 0.00367(18) 0.0047(2)
O2 0.0200(3) 0.0344(4) 0.0167(3) 0.0026(3) 0.0083(2) 0.0129(3)
N1 0.0127(2) 0.0153(3) 0.0096(2) 0.0012(2) 0.0008(2) 0.0017(2)
N2 0.0124(2) 0.0168(3) 0.0108(2) 0.0023(2) 0.0010(2) 0.0022(2)
N3 0.0134(3) 0.0193(3) 0.0102(2) 0.0021(2) 0.0015(2) 0.0009(2)
C1 0.0125(3) 0.0171(3) 0.0112(3) 0.0014(2) 0.0032(2) 0.0036(2)
C2 0.0118(3) 0.0146(3) 0.0101(3) 0.0004(2) 0.0024(2) 0.0022(2)
C3 0.0135(3) 0.0183(3) 0.0109(3) 0.0000(2) 0.0031(2) 0.0037(3)
C4 0.0113(3) 0.0176(3) 0.0119(3) -0.0006(2) 0.0023(2) 0.0033(2)
C5 0.0153(3) 0.0287(4) 0.0186(3) 0.0008(3) 0.0061(3) 0.0078(3)
C6 0.0139(3) 0.0294(4) 0.0234(4) -0.0002(3) 0.0033(3) 0.0078(3)
C7 0.0135(3) 0.0203(3) 0.0198(4) -0.0009(3) -0.0025(3) 0.0044(3)
C8 0.0152(3) 0.0171(3) 0.0135(3) 0.0003(3) -0.0004(2) 0.0021(3)
C9 0.0109(3) 0.0135(3) 0.0118(3) -0.0016(2) 0.0017(2) 0.0011(2)
C10 0.0111(3) 0.0145(3) 0.0108(3) 0.0005(2) 0.0016(2) 0.0014(2)
C11 0.0114(3) 0.0257(4) 0.0189(3) 0.0065(3) 0.0034(3) 0.0039(3)
C12 0.0142(3) 0.0129(3) 0.0102(3) -0.0005(2) 0.0008(2) 0.0002(2)
C13 0.0164(3) 0.0222(3) 0.0140(3) 0.0041(3) 0.0042(3) 0.0003(3)
C14 0.0163(3) 0.0255(4) 0.0191(4) 0.0024(3) 0.0031(3) -0.0034(3)

loop_
_atom_type_symbol
_atom_type_description
_atom_type_scat_dispersion_real
_atom_type_scat_dispersion_imag
_atom_type_scat_source
C C 0.0033 0.0016 'International Tables Vol C Tables 4.2.6.8 and 6.1.1.4'
H H 0.0000 0.0000 'International Tables Vol C Tables 4.2.6.8 and 6.1.1.4'
N N 0.0061 0.0033 'International Tables Vol C Tables 4.2.6.8 and 6.1.1.4'
O O 0.0106 0.0060 'International Tables Vol C Tables 4.2.6.8 and 6.1.1.4'
S S 0.1246 0.1234 'International Tables Vol C Tables 4.2.6.8 and 6.1.1.4'

loop_
_geom_angle_atom_site_label_1
_geom_angle_atom_site_label_2
_geom_angle_atom_site_label_3
_geom_angle
C9 O1 C1 122.37(6)
C10 N1 N2 119.08(6)
N1 N2 C12 117.36(6)
N1 N2 H2N 124.0(8)
C12 N2 H2N 117.8(8)
C12 N3 C13 123.88(7)
C12 N3 H3N 118.7(9)
C13 N3 H3N 117.3(9)
O2 C1 O1 116.25(7)
O2 C1 C2 126.63(7)
O1 C1 C2 117.12(6)
C3 C2 C1 119.16(7)
C3 C2 C10 121.17(7)
C1 C2 C10 119.61(6)
C2 C3 C4 121.76(7)
C2 C3 H3 119.1
C4 C3 H3 119.1
C9 C4 C5 118.62(7)
C9 C4 C3 117.72(7)
C5 C4 C3 123.65(7)
C6 C5 C4 120.08(8)
C6 C5 H5 120.0
C4 C5 H5 120.0
C5 C6 C7 119.79(8)
C5 C6 H6 120.1
C7 C6 H6 120.1
C8 C7 C6 121.42(8)
C8 C7 H7 119.3
C6 C7 H7 119.3
C7 C8 C9 118.01(8)
C7 C8 H8 121.0
C9 C8 H8 121.0
O1 C9 C8 117.06(7)
O1 C9 C4 120.86(7)
C8 C9 C4 122.07(7)
N1 C10 C2 113.67(6)
N1 C10 C11 124.16(7)
C2 C10 C11 122.11(7)
C10 C11 H11A 109.5
C10 C11 H11B 109.5
H11A C11 H11B 109.5
C10 C11 H11C 109.5
H11A C11 H11C 109.5
H11B C11 H11C 109.5
N3 C12 N2 116.40(7)
N3 C12 S1 123.83(6)
N2 C12 S1 119.77(6)
N3 C13 C14 109.71(7)
N3 C13 H13A 109.7
C14 C13 H13A 109.7
N3 C13 H13B 109.7
C14 C13 H13B 109.7
H13A C13 H13B 108.2
C13 C14 H14A 109.5
C13 C14 H14B 109.5
H14A C14 H14B 109.5
C13 C14 H14C 109.5
H14A C14 H14C 109.5
H14B C14 H14C 109.5

loop_
_geom_bond_atom_site_label_1
_geom_bond_atom_site_label_2
_geom_bond_distance
S1 C12 1.6821(8)
O1 C9 1.3706(9)
O1 C1 1.3760(9)
O2 C1 1.2088(9)
N1 C10 1.2938(10)
N1 N2 1.3677(9)
N2 C12 1.3738(10)
N2 H2N 0.910(13)
N3 C12 1.3286(10)
N3 C13 1.4553(11)
N3 H3N 0.830(14)
C1 C2 1.4662(10)
C2 C3 1.3599(10)
C2 C10 1.4833(11)
C3 C4 1.4289(11)
C3 H3 0.9500
C4 C9 1.3923(11)
C4 C5 1.4063(11)
C5 C6 1.3831(13)
C5 H5 0.9500
C6 C7 1.3964(13)
C6 H6 0.9500
C7 C8 1.3847(12)
C7 H7 0.9500
C8 C9 1.3917(11)
C8 H8 0.9500
C10 C11 1.4974(11)
C11 H11A 0.9800
C11 H11B 0.9800
C11 H11C 0.9800
C13 C14 1.5150(13)
C13 H13A 0.9900
C13 H13B 0.9900
C14 H14A 0.9800
C14 H14B 0.9800
C14 H14C 0.9800

loop_
_geom_hbond_atom_site_label_D
_geom_hbond_atom_site_label_H
_geom_hbond_atom_site_label_A
_geom_hbond_distance_DH
_geom_hbond_distance_HA
_geom_hbond_distance_DA
_geom_hbond_angle_DHA
_geom_hbond_site_symmetry_A
N2 H2N S1 0.910(13) 2.587(13) 3.4846(7) 168.9(11) 2_655
C11 H11B O2 0.98 2.44 2.9351(11) 110.6 .
C13 H13A N3 0.99 2.68 3.5638(12) 149.1 4_655

loop_
_geom_torsion_atom_site_label_1
_geom_torsion_atom_site_label_2
_geom_torsion_atom_site_label_3
_geom_torsion_atom_site_label_4
_geom_torsion
C10 N1 N2 C12 179.20(7)
C9 O1 C1 O2 -166.95(8)
C9 O1 C1 C2 12.35(11)
O2 C1 C2 C3 171.09(9)
O1 C1 C2 C3 -8.13(11)
O2 C1 C2 C10 -6.07(13)
O1 C1 C2 C10 174.71(7)
C1 C2 C3 C4 0.36(12)
C10 C2 C3 C4 177.47(7)
C2 C3 C4 C9 3.63(12)
C2 C3 C4 C5 -175.45(9)
C9 C4 C5 C6 -0.84(14)
C3 C4 C5 C6 178.23(9)
C4 C5 C6 C7 0.60(15)
C5 C6 C7 C8 0.07(15)
C6 C7 C8 C9 -0.46(13)
C1 O1 C9 C8 170.39(7)
C1 O1 C9 C4 -8.62(11)
C7 C8 C9 O1 -178.80(7)
C7 C8 C9 C4 0.20(12)
C5 C4 C9 O1 179.41(8)
C3 C4 C9 O1 0.28(11)
C5 C4 C9 C8 0.44(12)
C3 C4 C9 C8 -178.69(8)
N2 N1 C10 C2 175.16(7)
N2 N1 C10 C11 -2.06(12)
C3 C2 C10 N1 -25.70(11)
C1 C2 C10 N1 151.40(7)
C3 C2 C10 C11 151.59(8)
C1 C2 C10 C11 -31.31(11)
C13 N3 C12 N2 177.52(7)
C13 N3 C12 S1 -2.29(12)
N1 N2 C12 N3 -4.68(10)
N1 N2 C12 S1 175.14(6)
C12 N3 C13 C14 170.68(8)
